data_4077543
loop_
_publ_author_name
'Freeman, Samuel T. N.'
'Lemke, Frederick R.'
'Haar, Christopher M.'
'Nolan, Steven P.'
'Petersen, Jeffrey L.'

_publ_section_title
;
 Effect of Ancillary Ligation on the Relative Bond Disruption Enthalpies
 of Ru&#x2212;H and Ru&#x2212;Cl Bonds in Cp(PR3)2RuX (PR3= PMe3, PMe2Ph,
 PMePh2, PPh3; X = H, Cl)
;
_journal_issue 23
_journal_name_full Organometallics
_journal_page_first 4828
_journal_paper_doi 10.1021/om000420x
_journal_volume 19
_journal_year 2000
_chemical_formula_sum 'C31 H31 Cl P2 Ru'
_chemical_formula_weight 602.02
_chemical_name_systematic
; 
 ? 
;
_space_group_IT_number 14
_symmetry_cell_setting monoclinic
_symmetry_space_group_name_Hall '-P 2ybc'
_symmetry_space_group_name_H-M 'P 1 21/c 1'
_atom_sites_solution_hydrogens geom
_atom_sites_solution_primary direct
_atom_sites_solution_secondary difmap
_audit_creation_method SHELXL
_cell_angle_alpha 90.00
_cell_angle_beta 94.377(8)
_cell_angle_gamma 90.00
_cell_formula_units_Z 4
_cell_length_a 9.244(1)
_cell_length_b 15.079(2)
_cell_length_c 19.991(2)
_cell_measurement_reflns_used 39
_cell_measurement_temperature 295(2)
_cell_measurement_theta_max 12.5
_cell_measurement_theta_min 7
_cell_volume 2778.4(6)
_computing_data_collection 'XSCANS 2.0'
_computing_structure_refinement 'SHELXL-93 (Sheldrick, 1993)'
_computing_structure_solution 'SHELXS-86 (Sheldrick, 1990)'
_diffrn_ambient_temperature 295(2)
_diffrn_measurement_device 'Siemes P4 diffractormeter'
_diffrn_measurement_method omega
_diffrn_radiation_monochromator graphite
_diffrn_radiation_source 'fine-focus sealed tube'
_diffrn_radiation_type MoK\a
_diffrn_radiation_wavelength 0.71073
_diffrn_reflns_av_R_equivalents 0.0175
_diffrn_reflns_av_sigmaI/netI 0.0373
_diffrn_reflns_limit_h_max 10
_diffrn_reflns_limit_h_min -1
_diffrn_reflns_limit_k_max 17
_diffrn_reflns_limit_k_min -1
_diffrn_reflns_limit_l_max 23
_diffrn_reflns_limit_l_min -23
_diffrn_reflns_number 6322
_diffrn_reflns_theta_max 25.00
_diffrn_reflns_theta_min 1.69
_diffrn_standards_decay_% none
_diffrn_standards_interval_count 100
_diffrn_standards_number 3
_exptl_absorpt_coefficient_mu 0.794
_exptl_absorpt_correction_T_max 0.977
_exptl_absorpt_correction_T_min 0.890
_exptl_absorpt_correction_type empirical
_exptl_crystal_density_diffrn 1.439
_exptl_crystal_F_000 1232
_exptl_crystal_size_max 0.60
_exptl_crystal_size_mid 0.36
_exptl_crystal_size_min 0.20
_refine_diff_density_max 0.338
_refine_diff_density_min -0.265
_refine_diff_density_rms 0.054
_refine_ls_extinction_coef 0.00049(11)
_refine_ls_extinction_expression Fc^*^=kFc[1+0.001xFc^2^\l^3^/sin(2\q)]^-1/4^
_refine_ls_extinction_method SHELXL
_refine_ls_goodness_of_fit_all 1.039
_refine_ls_goodness_of_fit_obs 1.078
_refine_ls_hydrogen_treatment riding
_refine_ls_matrix_type full
_refine_ls_number_parameters 319
_refine_ls_number_reflns 4573
_refine_ls_number_restraints 0
_refine_ls_restrained_S_all 1.069
_refine_ls_restrained_S_obs 1.078
_refine_ls_R_factor_all 0.0470
_refine_ls_R_factor_obs 0.0285
_refine_ls_shift/esd_max -0.197
_refine_ls_shift/esd_mean 0.007
_refine_ls_structure_factor_coef Fsqd
_refine_ls_weighting_details 'w=1/[\s^2^(Fo^2^)+(0.0262P)^2^+0.2495P] where P=(Fo^2^+2Fc^2^)/3'
_refine_ls_weighting_scheme calc
_refine_ls_wR_factor_all 0.0641
_refine_ls_wR_factor_obs 0.0569
_reflns_number_observed 3837
_reflns_number_total 4871
_reflns_observed_criterion >2sigma(I)
_cod_data_source_file om000420x.cif
_cod_data_source_block lemkeru
_cod_depositor_comments
;
The following automatic conversions were performed:

'_refine_ls_weighting_scheme' value 'calc
w=1/[\s^2^(Fo^2^)+(0.0262P)^2^+0.2495P] where P=(Fo^2^+2Fc^2^)/3' was
changed to 'calc'. New tag '_refine_ls_weighting_details' was
created. The value of the new tag was set to
'w=1/[\s^2^(Fo^2^)+(0.0262P)^2^+0.2495P] where P=(Fo^2^+2Fc^2^)/3'.

Automatic conversion script
Id: cif_fix_values 3143 2015-03-26 13:38:13Z robertas 
;
_cod_original_cell_volume 2778.3(5)
_cod_original_sg_symbol_H-M P21/c
_cod_database_code 4077543

loop_
_symmetry_equiv_pos_as_xyz
'x, y, z'
'-x, y+1/2, -z+1/2'
'-x, -y, -z'
'x, -y-1/2, z-1/2'

loop_
_atom_site_aniso_label
_atom_site_aniso_U_11
_atom_site_aniso_U_22
_atom_site_aniso_U_33
_atom_site_aniso_U_23
_atom_site_aniso_U_13
_atom_site_aniso_U_12
Ru 0.02729(12) 0.03007(12) 0.03078(12) -0.00436(11) 0.00607(8) -0.00011(11)
Cl 0.0530(5) 0.0329(4) 0.0439(4) -0.0080(3) 0.0073(4) 0.0025(3)
P1 0.0286(4) 0.0324(4) 0.0353(4) -0.0041(3) 0.0043(3) 0.0005(3)
P2 0.0349(4) 0.0270(4) 0.0367(4) -0.0006(3) 0.0042(3) 0.0012(3)
C1 0.034(2) 0.068(3) 0.069(2) -0.021(2) 0.020(2) -0.016(2)
C2 0.048(2) 0.049(2) 0.050(2) 0.003(2) 0.025(2) -0.002(2)
C3 0.041(2) 0.059(2) 0.038(2) -0.0102(15) 0.0154(14) 0.003(2)
C4 0.043(2) 0.047(2) 0.057(2) -0.003(2) 0.021(2) 0.013(2)
C5 0.027(2) 0.090(3) 0.048(2) -0.003(2) 0.0083(14) 0.013(2)
C6 0.038(2) 0.036(2) 0.038(2) -0.0037(13) 0.0017(13) -0.0065(14)
C7 0.051(2) 0.042(2) 0.059(2) -0.011(2) 0.003(2) -0.002(2)
C8 0.086(3) 0.042(2) 0.073(3) -0.012(2) -0.002(2) 0.003(2)
C9 0.103(4) 0.051(2) 0.075(3) -0.012(2) 0.001(3) -0.030(2)
C10 0.064(3) 0.073(3) 0.097(3) -0.017(3) 0.011(2) -0.036(2)
C11 0.043(2) 0.056(2) 0.072(2) -0.010(2) 0.005(2) -0.010(2)
C12 0.032(2) 0.045(2) 0.037(2) -0.0014(14) 0.0018(13) 0.0066(14)
C13 0.060(2) 0.064(2) 0.045(2) -0.006(2) 0.003(2) -0.002(2)
C14 0.081(3) 0.112(4) 0.037(2) -0.004(2) 0.005(2) 0.004(3)
C15 0.070(3) 0.103(4) 0.050(2) 0.027(2) 0.020(2) 0.014(3)
C16 0.072(3) 0.063(3) 0.075(3) 0.025(2) 0.016(2) 0.005(2)
C17 0.058(2) 0.047(2) 0.052(2) 0.004(2) 0.006(2) 0.003(2)
C18 0.036(2) 0.046(2) 0.048(2) -0.007(2) 0.0060(14) 0.0079(15)
C19 0.038(2) 0.037(2) 0.0330(15) 0.0038(13) 0.0019(13) 0.0044(14)
C20 0.081(3) 0.057(2) 0.049(2) 0.017(2) -0.007(2) -0.023(2)
C21 0.107(3) 0.075(3) 0.041(2) 0.024(2) -0.013(2) -0.017(3)
C22 0.070(2) 0.063(2) 0.039(2) 0.001(2) -0.010(2) 0.004(2)
C23 0.049(2) 0.051(2) 0.044(2) -0.006(2) -0.003(2) -0.004(2)
C24 0.044(2) 0.043(2) 0.035(2) 0.0030(13) 0.0039(14) -0.0016(14)
C25 0.039(2) 0.035(2) 0.040(2) 0.0098(13) 0.0041(13) -0.0030(14)
C26 0.052(2) 0.052(2) 0.060(2) 0.005(2) 0.009(2) -0.010(2)
C27 0.054(2) 0.070(3) 0.095(3) 0.017(2) 0.006(2) -0.023(2)
C28 0.040(2) 0.090(3) 0.094(3) 0.027(3) 0.021(2) -0.003(2)
C29 0.053(2) 0.076(3) 0.078(3) 0.000(2) 0.024(2) 0.012(2)
C30 0.046(2) 0.050(2) 0.071(2) -0.008(2) 0.013(2) 0.001(2)
C31 0.064(2) 0.035(2) 0.063(2) 0.001(2) 0.006(2) 0.009(2)

loop_
_atom_site_label
_atom_site_type_symbol
_atom_site_fract_x
_atom_site_fract_y
_atom_site_fract_z
_atom_site_U_iso_or_equiv
_atom_site_thermal_displace_type
_atom_site_occupancy
_atom_site_calc_flag
_atom_site_refinement_flags
Ru Ru 0.05242(2) 0.09222(2) 0.262998(10) 0.02918(7) Uani 1 d .
Cl Cl 0.12308(9) -0.04573(5) 0.20884(4) 0.0431(2) Uani 1 d .
P1 P 0.28164(8) 0.10175(5) 0.31532(4) 0.0320(2) Uani 1 d .
P2 P 0.10155(8) 0.17609(5) 0.17125(4) 0.0328(2) Uani 1 d .
C1 C -0.1664(4) 0.0384(3) 0.2779(2) 0.0564(10) Uani 1 d .
H1A H -0.2043(4) -0.0117(3) 0.2557(2) 0.068 Uiso 1 calc R
C2 C -0.0839(4) 0.0385(2) 0.3397(2) 0.0482(8) Uani 1 d .
H2A H -0.0584(4) -0.0110(2) 0.3658(2) 0.058 Uiso 1 calc R
C3 C -0.0467(3) 0.1269(2) 0.3550(2) 0.0451(8) Uani 1 d .
H3A H 0.0077(3) 0.1459(2) 0.3934(2) 0.054 Uiso 1 calc R
C4 C -0.1050(3) 0.1822(2) 0.3028(2) 0.0478(8) Uani 1 d .
H4A H -0.0952(3) 0.2434(2) 0.3000(2) 0.057 Uiso 1 calc R
C5 C -0.1822(3) 0.1254(3) 0.2550(2) 0.0545(9) Uani 1 d .
H5A H -0.2339(3) 0.1434(3) 0.2156(2) 0.065 Uiso 1 calc R
C6 C 0.3561(3) 0.2130(2) 0.33283(14) 0.0375(7) Uani 1 d .
C7 C 0.2632(4) 0.2812(2) 0.3448(2) 0.0510(8) Uani 1 d .
H7A H 0.1641(4) 0.2701(2) 0.3443(2) 0.061 Uiso 1 calc R
C8 C 0.3146(5) 0.3659(2) 0.3576(2) 0.0675(11) Uani 1 d .
H8A H 0.2507(5) 0.4111(2) 0.3668(2) 0.081 Uiso 1 calc R
C9 C 0.4602(5) 0.3835(3) 0.3567(2) 0.0768(13) Uani 1 d .
H9A H 0.4948(5) 0.4408(3) 0.3645(2) 0.092 Uiso 1 calc R
C10 C 0.5534(5) 0.3169(3) 0.3443(2) 0.0778(12) Uani 1 d .
H10A H 0.6519(5) 0.3289(3) 0.3431(2) 0.093 Uiso 1 calc R
C11 C 0.5032(4) 0.2315(2) 0.3335(2) 0.0570(9) Uani 1 d .
H11A H 0.5684(4) 0.1860(2) 0.3265(2) 0.068 Uiso 1 calc R
C12 C 0.2891(3) 0.0509(2) 0.39896(14) 0.0379(7) Uani 1 d .
C13 C 0.3253(4) 0.0964(3) 0.4583(2) 0.0565(9) Uani 1 d .
H13A H 0.3487(4) 0.1563(3) 0.4571(2) 0.068 Uiso 1 calc R
C14 C 0.3264(5) 0.0523(3) 0.5195(2) 0.0765(12) Uani 1 d .
H14A H 0.3511(5) 0.0831(3) 0.5590(2) 0.092 Uiso 1 calc R
C15 C 0.2918(4) -0.0356(3) 0.5223(2) 0.0738(12) Uani 1 d .
H15A H 0.2935(4) -0.0644(3) 0.5635(2) 0.089 Uiso 1 calc R
C16 C 0.2545(4) -0.0812(3) 0.4643(2) 0.0696(11) Uani 1 d .
H16A H 0.2303(4) -0.1410(3) 0.4660(2) 0.084 Uiso 1 calc R
C17 C 0.2529(4) -0.0378(2) 0.4028(2) 0.0522(9) Uani 1 d .
H17A H 0.2270(4) -0.0691(2) 0.3637(2) 0.063 Uiso 1 calc R
C18 C 0.4294(3) 0.0433(2) 0.27903(15) 0.0432(8) Uani 1 d .
H18A H 0.5132(7) 0.0431(10) 0.3105(4) 0.052 Uiso 1 calc R
H18B H 0.4524(13) 0.0727(7) 0.2386(5) 0.052 Uiso 1 calc R
H18C H 0.4004(7) -0.0166(4) 0.2689(8) 0.052 Uiso 1 calc R
C19 C 0.0019(3) 0.1448(2) 0.09137(13) 0.0360(7) Uani 1 d .
C20 C 0.0136(4) 0.1939(2) 0.0334(2) 0.0629(10) Uani 1 d .
H20A H 0.0731(4) 0.2436(2) 0.0343(2) 0.076 Uiso 1 calc R
C21 C -0.0627(5) 0.1692(3) -0.0254(2) 0.0755(12) Uani 1 d .
H21A H -0.0526(5) 0.2022(3) -0.0641(2) 0.091 Uiso 1 calc R
C22 C -0.1532(4) 0.0972(2) -0.0282(2) 0.0581(9) Uani 1 d .
H22A H -0.2056(4) 0.0820(2) -0.0681(2) 0.070 Uiso 1 calc R
C23 C -0.1652(4) 0.0484(2) 0.02842(15) 0.0484(8) Uani 1 d .
H23A H -0.2260(4) -0.0008(2) 0.02720(15) 0.058 Uiso 1 calc R
C24 C -0.0874(3) 0.0717(2) 0.08789(14) 0.0406(7) Uani 1 d .
H24A H -0.0958(3) 0.0374(2) 0.12604(14) 0.049 Uiso 1 calc R
C25 C 0.2858(3) 0.1877(2) 0.14354(14) 0.0378(7) Uani 1 d .
C26 C 0.3756(4) 0.2566(2) 0.1649(2) 0.0544(9) Uani 1 d .
H26A H 0.3432(4) 0.2988(2) 0.1942(2) 0.065 Uiso 1 calc R
C27 C 0.5140(4) 0.2636(3) 0.1431(2) 0.0731(12) Uani 1 d .
H27A H 0.5738(4) 0.3103(3) 0.1580(2) 0.088 Uiso 1 calc R
C28 C 0.5631(4) 0.2023(3) 0.0999(2) 0.0742(12) Uani 1 d .
H28A H 0.6549(4) 0.2082(3) 0.0842(2) 0.089 Uiso 1 calc R
C29 C 0.4769(4) 0.1328(3) 0.0799(2) 0.0679(11) Uani 1 d .
H29A H 0.5109(4) 0.0901(3) 0.0513(2) 0.081 Uiso 1 calc R
C30 C 0.3383(4) 0.1248(2) 0.1017(2) 0.0551(9) Uani 1 d .
H30A H 0.2806(4) 0.0767(2) 0.0880(2) 0.066 Uiso 1 calc R
C31 C 0.0459(4) 0.2922(2) 0.1772(2) 0.0538(9) Uani 1 d .
H31A H 0.0722(19) 0.3238(3) 0.1383(5) 0.065 Uiso 1 calc R
H31B H 0.0937(16) 0.3184(4) 0.2167(6) 0.065 Uiso 1 calc R
H31C H -0.0572(5) 0.2952(2) 0.1798(10) 0.065 Uiso 1 calc R

loop_
_atom_type_symbol
_atom_type_description
_atom_type_scat_dispersion_real
_atom_type_scat_dispersion_imag
_atom_type_scat_source
C C 0.0033 0.0016 'International Tables Vol C Tables 4.2.6.8 and 6.1.1.4'
H H 0.0000 0.0000 'International Tables Vol C Tables 4.2.6.8 and 6.1.1.4'
P P 0.1023 0.0942 'International Tables Vol C Tables 4.2.6.8 and 6.1.1.4'
Cl Cl 0.1484 0.1585 'International Tables Vol C Tables 4.2.6.8 and 6.1.1.4'
Ru Ru -1.2594 0.8363 'International Tables Vol C Tables 4.2.6.8 and 6.1.1.4'

loop_
_geom_angle_atom_site_label_1
_geom_angle_atom_site_label_2
_geom_angle_atom_site_label_3
_geom_angle
C3 Ru C4 37.72(11)
C3 Ru C2 37.31(11)
C4 Ru C2 62.88(12)
C3 Ru C5 62.34(12)
C4 Ru C5 37.96(12)
C2 Ru C5 61.79(13)
C3 Ru C1 61.91(12)
C4 Ru C1 62.57(13)
C2 Ru C1 36.88(12)
C5 Ru C1 36.59(13)
C3 Ru P1 91.90(9)
C4 Ru P1 114.38(9)
C2 Ru P1 105.19(9)
C5 Ru P1 151.88(9)
C1 Ru P1 141.33(10)
C3 Ru P2 131.44(9)
C4 Ru P2 97.27(9)
C2 Ru P2 155.71(9)
C5 Ru P2 94.00(10)
C1 Ru P2 123.01(10)
P1 Ru P2 95.58(3)
C3 Ru Cl 135.89(9)
C4 Ru Cl 153.35(9)
C2 Ru Cl 100.37(9)
C5 Ru Cl 116.76(10)
C1 Ru Cl 91.43(9)
P1 Ru Cl 89.23(3)
P2 Ru Cl 92.22(3)
C18 P1 C12 100.57(13)
C18 P1 C6 103.67(14)
C12 P1 C6 102.75(13)
C18 P1 Ru 118.84(10)
C12 P1 Ru 110.99(10)
C6 P1 Ru 117.60(10)
C31 P2 C25 101.52(15)
C31 P2 C19 100.19(14)
C25 P2 C19 100.17(13)
C31 P2 Ru 113.58(11)
C25 P2 Ru 122.41(9)
C19 P2 Ru 115.71(9)
C5 C1 C2 109.0(3)
C5 C1 Ru 71.7(2)
C2 C1 Ru 71.2(2)
C1 C2 C3 107.5(3)
C1 C2 Ru 71.9(2)
C3 C2 Ru 70.2(2)
C2 C3 C4 109.0(3)
C2 C3 Ru 72.5(2)
C4 C3 Ru 71.3(2)
C3 C4 C5 106.5(3)
C3 C4 Ru 71.0(2)
C5 C4 Ru 72.4(2)
C1 C5 C4 108.0(3)
C1 C5 Ru 71.7(2)
C4 C5 Ru 69.6(2)
C7 C6 C11 118.3(3)
C7 C6 P1 119.2(2)
C11 C6 P1 122.5(2)
C6 C7 C8 121.0(3)
C9 C8 C7 120.0(4)
C10 C9 C8 119.7(4)
C9 C10 C11 120.5(4)
C10 C11 C6 120.4(4)
C17 C12 C13 118.3(3)
C17 C12 P1 117.6(2)
C13 C12 P1 124.1(3)
C12 C13 C14 120.0(4)
C15 C14 C13 120.9(4)
C14 C15 C16 119.8(4)
C15 C16 C17 119.8(4)
C12 C17 C16 121.2(3)
C24 C19 C20 118.0(3)
C24 C19 P2 120.5(2)
C20 C19 P2 121.5(2)
C21 C20 C19 120.2(3)
C22 C21 C20 121.5(3)
C23 C22 C21 118.8(3)
C22 C23 C24 120.4(3)
C19 C24 C23 121.1(3)
C30 C25 C26 118.4(3)
C30 C25 P2 119.7(2)
C26 C25 P2 121.9(2)
C25 C26 C27 120.6(4)
C28 C27 C26 120.4(4)
C29 C28 C27 119.5(3)
C28 C29 C30 120.5(4)
C25 C30 C29 120.5(3)

loop_
_geom_bond_atom_site_label_1
_geom_bond_atom_site_label_2
_geom_bond_distance
Ru C3 2.180(3)
Ru C4 2.183(3)
Ru C2 2.211(3)
Ru C5 2.220(3)
Ru C1 2.220(3)
Ru P1 2.2948(8)
Ru P2 2.3015(8)
Ru Cl 2.4564(8)
P1 C18 1.822(3)
P1 C12 1.836(3)
P1 C6 1.837(3)
P2 C31 1.831(3)
P2 C25 1.840(3)
P2 C19 1.843(3)
C1 C5 1.394(5)
C1 C2 1.402(5)
C2 C3 1.405(4)
C3 C4 1.411(4)
C4 C5 1.433(5)
C6 C7 1.372(4)
C6 C11 1.387(4)
C7 C8 1.381(5)
C8 C9 1.373(6)
C9 C10 1.359(5)
C10 C11 1.380(5)
C12 C17 1.382(4)
C12 C13 1.389(4)
C13 C14 1.393(5)
C14 C15 1.366(6)
C15 C16 1.369(5)
C16 C17 1.391(5)
C19 C24 1.376(4)
C19 C20 1.386(4)
C20 C21 1.375(5)
C21 C22 1.369(5)
C22 C23 1.362(4)
C23 C24 1.387(4)
C25 C30 1.376(4)
C25 C26 1.377(4)
C26 C27 1.387(5)
C27 C28 1.366(5)
C28 C29 1.359(5)
C29 C30 1.390(5)
